data_7052991
loop_
_publ_author_name
'Lou, Benyong'
'He, Fengdan'

_publ_section_title
;
 Coordination polymers as potential solid forms of drugs: three zinc(ii)
 coordination polymers of theophylline with biocompatible organic acids
;
_journal_issue 2
_journal_name_full 'New Journal of Chemistry'
_journal_page_first 309
_journal_paper_doi 10.1039/c2nj40625j
_journal_volume 37
_journal_year 2013
_chemical_formula_moiety 'C16 H18 N8 O7 Zn2'
_chemical_formula_sum 'C16 H18 N8 O7 Zn2'
_chemical_formula_weight 565.12
_chemical_name_systematic
;
?
;
_space_group_IT_number 15
_symmetry_cell_setting monoclinic
_symmetry_space_group_name_Hall '-C 2yc'
_symmetry_space_group_name_H-M 'C 1 2/c 1'
_atom_sites_solution_hydrogens geom
_atom_sites_solution_primary direct
_atom_sites_solution_secondary difmap
_audit_creation_method SHELXL-97
_cell_angle_alpha 90.00
_cell_angle_beta 106.755(7)
_cell_angle_gamma 90.00
_cell_formula_units_Z 4
_cell_length_a 17.083(2)
_cell_length_b 11.2862(9)
_cell_length_c 11.2092(15)
_cell_measurement_reflns_used 2561
_cell_measurement_temperature 293(2)
_cell_measurement_theta_max 27.4431
_cell_measurement_theta_min 2.6534
_cell_volume 2069.4(4)
_computing_cell_refinement 'CrystalClear (Rigaku Inc., 2004)'
_computing_data_collection 'CrystalClear (Rigaku Inc., 2004)'
_computing_data_reduction 'CrystalClear (Rigaku Inc., 2004)'
_computing_structure_refinement 'SHELXL-97 (Sheldrick, 2008)'
_computing_structure_solution 'SHELXS-97 (Sheldrick, 2008)'
_diffrn_ambient_temperature 293(2)
_diffrn_detector_area_resol_mean 14.6306
_diffrn_measured_fraction_theta_full 0.974
_diffrn_measured_fraction_theta_max 0.974
_diffrn_measurement_device_type CCD
_diffrn_measurement_method CCD_Profile_fitting
_diffrn_radiation_monochromator graphite
_diffrn_radiation_source 'fine-focus sealed tube'
_diffrn_radiation_type MoK\a
_diffrn_radiation_wavelength 0.71073
_diffrn_reflns_av_R_equivalents 0.0278
_diffrn_reflns_av_sigmaI/netI 0.0359
_diffrn_reflns_limit_h_max 22
_diffrn_reflns_limit_h_min -22
_diffrn_reflns_limit_k_max 14
_diffrn_reflns_limit_k_min -14
_diffrn_reflns_limit_l_max 13
_diffrn_reflns_limit_l_min -14
_diffrn_reflns_number 7664
_diffrn_reflns_theta_full 27.47
_diffrn_reflns_theta_max 27.47
_diffrn_reflns_theta_min 2.65
_exptl_absorpt_coefficient_mu 2.377
_exptl_absorpt_correction_T_max 1.0000
_exptl_absorpt_correction_T_min 0.7993
_exptl_absorpt_correction_type multi-scan
_exptl_absorpt_process_details 'RIGAKU/MSC(2004), CrystalClear Version 1.3.6'
_exptl_crystal_colour colorless
_exptl_crystal_density_diffrn 1.814
_exptl_crystal_density_method 'not measured'
_exptl_crystal_description prism
_exptl_crystal_F_000 1144
_exptl_crystal_size_max 0.45
_exptl_crystal_size_mid 0.15
_exptl_crystal_size_min 0.10
_refine_diff_density_max 0.597
_refine_diff_density_min -0.550
_refine_diff_density_rms 0.127
_refine_ls_extinction_method none
_refine_ls_goodness_of_fit_ref 1.088
_refine_ls_hydrogen_treatment constr
_refine_ls_matrix_type full
_refine_ls_number_parameters 155
_refine_ls_number_reflns 2311
_refine_ls_number_restraints 0
_refine_ls_restrained_S_all 1.088
_refine_ls_R_factor_all 0.0520
_refine_ls_R_factor_gt 0.0316
_refine_ls_shift/su_max 0.004
_refine_ls_shift/su_mean 0.000
_refine_ls_structure_factor_coef Fsqd
_refine_ls_weighting_details 'calc w=1/[\s^2^(Fo^2^)+(0.0487P)^2^+9.9315P] where P=(Fo^2^+2Fc^2^)/3'
_refine_ls_weighting_scheme calc
_refine_ls_wR_factor_gt 0.0763
_refine_ls_wR_factor_ref 0.1180
_reflns_number_gt 1874
_reflns_number_total 2311
_reflns_threshold_expression >2sigma(I)
_cod_data_source_file c2nj40625j.txt
_cod_data_source_block I
_cod_depositor_comments
;
The following automatic conversions were performed:

'_exptl_absorpt_correction_type' value 'Multi-scan' changed to
'multi-scan' according to
/home/saulius/struct/CIF-dictionaries/cif_core.dic dictionary named
'cif_core.dic' version 2.4.2 from 2011-04-26.

Automatic conversion script
Id: cif_fix_values 1891 2012-01-12 08:04:46Z andrius 
;
_cod_original_sg_symbol_Hall -C2yc
_cod_original_sg_symbol_H-M C2/c
_cod_database_code 7052991

loop_
_symmetry_equiv_pos_as_xyz
'x, y, z'
'-x, y, -z+1/2'
'x+1/2, y+1/2, z'
'-x+1/2, y+1/2, -z+1/2'
'-x, -y, -z'
'x, -y, z-1/2'
'-x+1/2, -y+1/2, -z'
'x+1/2, -y+1/2, z-1/2'

loop_
_atom_site_label
_atom_site_type_symbol
_atom_site_fract_x
_atom_site_fract_y
_atom_site_fract_z
_atom_site_U_iso_or_equiv
_atom_site_adp_type
_atom_site_occupancy
_atom_site_symmetry_multiplicity
_atom_site_calc_flag
_atom_site_refinement_flags
Zn1 Zn 0.39818(2) 0.44123(4) 0.19188(4) 0.02540(16) Uani 1 1 d .
O1 O 0.19816(19) 0.5599(3) 0.1143(3) 0.0412(7) Uani 1 1 d .
O2 O 0.10074(18) 0.7720(3) -0.2464(3) 0.0443(8) Uani 1 1 d .
O3 O 0.4380(2) 0.2756(3) 0.1826(3) 0.0433(8) Uani 1 1 d .
N1 N 0.34200(18) 0.4906(3) 0.0183(3) 0.0248(6) Uani 1 1 d .
N2 N 0.34578(18) 0.5547(3) -0.1710(3) 0.0251(6) Uani 1 1 d .
N3 N 0.2193(2) 0.6712(3) -0.2234(3) 0.0310(7) Uani 1 1 d .
N4 N 0.14846(19) 0.6600(3) -0.0702(3) 0.0297(7) Uani 1 1 d .
C1 C 0.3817(2) 0.4896(3) -0.0677(3) 0.0257(7) Uani 1 1 d .
H1 H 0.4311 0.4470 -0.0577 0.031 Uiso 1 1 calc R
C2 C 0.2771(2) 0.5970(3) -0.1481(3) 0.0249(7) Uani 1 1 d .
C3 C 0.2736(2) 0.5609(3) -0.0341(3) 0.0228(7) Uani 1 1 d .
C4 C 0.2068(2) 0.5890(4) 0.0140(4) 0.0280(8) Uani 1 1 d .
C5 C 0.1535(2) 0.7041(4) -0.1834(4) 0.0301(8) Uani 1 1 d .
C6 C 0.0759(3) 0.6937(4) -0.0324(4) 0.0413(10) Uani 1 1 d .
H6A H 0.0283 0.6979 -0.1062 0.062 Uiso 1 1 calc R
H6B H 0.0850 0.7712 0.0086 0.062 Uiso 1 1 calc R
H6C H 0.0661 0.6343 0.0255 0.062 Uiso 1 1 calc R
C7 C 0.2283(3) 0.7212(5) -0.3391(4) 0.0428(11) Uani 1 1 d .
H7A H 0.1749 0.7480 -0.3915 0.064 Uiso 1 1 calc R
H7B H 0.2500 0.6606 -0.3836 0.064 Uiso 1 1 calc R
H7C H 0.2660 0.7886 -0.3197 0.064 Uiso 1 1 calc R
C8 C 0.5000 0.2242(5) 0.2500 0.0343(13) Uani 1 2 d S
C9 C 0.5000 0.0905(6) 0.2500 0.074(3) Uani 1 2 d S
H9A H 0.4541 0.0616 0.1818 0.111 Uiso 0.50 1 calc PR
H9B H 0.4945 0.0616 0.3296 0.111 Uiso 0.50 1 calc PR
H9C H 0.5514 0.0616 0.2385 0.111 Uiso 0.50 1 calc PR
O4 O 0.5000 0.5225(3) 0.2500 0.0306(8) Uani 1 2 d S
H4 H 0.5000 0.6018 0.2500 0.05(2) Uiso 1 2 d SR

loop_
_atom_site_aniso_label
_atom_site_aniso_U_11
_atom_site_aniso_U_22
_atom_site_aniso_U_33
_atom_site_aniso_U_23
_atom_site_aniso_U_13
_atom_site_aniso_U_12
Zn1 0.0209(2) 0.0392(3) 0.0168(2) 0.00081(17) 0.00668(16) -0.00133(17)
O1 0.0377(16) 0.061(2) 0.0303(16) 0.0015(14) 0.0191(13) 0.0071(14)
O2 0.0364(16) 0.0513(19) 0.0480(19) 0.0152(15) 0.0163(14) 0.0213(14)
O3 0.0456(18) 0.0374(17) 0.0446(19) -0.0076(14) 0.0092(15) 0.0005(14)
N1 0.0222(14) 0.0338(17) 0.0188(15) -0.0004(13) 0.0064(12) -0.0007(12)
N2 0.0211(14) 0.0344(17) 0.0211(16) -0.0002(13) 0.0079(12) 0.0059(12)
N3 0.0291(16) 0.0402(19) 0.0254(17) 0.0031(14) 0.0104(13) 0.0131(14)
N4 0.0245(15) 0.0366(18) 0.0306(18) -0.0026(14) 0.0124(13) 0.0055(13)
C1 0.0228(17) 0.037(2) 0.0184(17) -0.0005(15) 0.0074(13) 0.0043(15)
C2 0.0211(16) 0.0315(18) 0.0233(18) -0.0028(15) 0.0084(14) 0.0052(14)
C3 0.0218(16) 0.0256(17) 0.0217(18) -0.0035(14) 0.0072(13) 0.0015(13)
C4 0.0252(17) 0.035(2) 0.027(2) -0.0051(16) 0.0116(15) 0.0004(15)
C5 0.0240(17) 0.030(2) 0.036(2) -0.0058(16) 0.0096(16) -0.0015(15)
C6 0.033(2) 0.050(3) 0.047(3) -0.003(2) 0.022(2) 0.0077(19)
C7 0.045(3) 0.054(3) 0.033(2) 0.015(2) 0.018(2) 0.014(2)
C8 0.047(3) 0.025(3) 0.038(3) 0.000 0.023(3) 0.000
C9 0.098(7) 0.027(3) 0.102(8) 0.000 0.040(6) 0.000
O4 0.0213(17) 0.0279(19) 0.041(2) 0.000 0.0066(16) 0.000

loop_
_atom_type_symbol
_atom_type_description
_atom_type_scat_dispersion_real
_atom_type_scat_dispersion_imag
_atom_type_scat_source
C C 0.0033 0.0016 'International Tables Vol C Tables 4.2.6.8 and 6.1.1.4'
H H 0.0000 0.0000 'International Tables Vol C Tables 4.2.6.8 and 6.1.1.4'
N N 0.0061 0.0033 'International Tables Vol C Tables 4.2.6.8 and 6.1.1.4'
O O 0.0106 0.0060 'International Tables Vol C Tables 4.2.6.8 and 6.1.1.4'
Zn Zn 0.2839 1.4301 'International Tables Vol C Tables 4.2.6.8 and 6.1.1.4'

loop_
_geom_angle_atom_site_label_1
_geom_angle_atom_site_label_2
_geom_angle_atom_site_label_3
_geom_angle
_geom_angle_site_symmetry_1
_geom_angle_site_symmetry_3
O4 Zn1 N1 109.61(10) . .
O4 Zn1 N2 107.11(9) . 6_566
N1 Zn1 N2 123.56(12) . 6_566
O4 Zn1 O3 100.19(14) . .
N1 Zn1 O3 106.63(13) . .
N2 Zn1 O3 107.26(13) 6_566 .
C8 O3 Zn1 130.0(3) . .
C1 N1 C3 103.9(3) . .
C1 N1 Zn1 120.4(2) . .
C3 N1 Zn1 133.0(2) . .
C2 N2 C1 103.3(3) . .
C2 N2 Zn1 138.1(3) . 6_565
C1 N2 Zn1 118.6(2) . 6_565
C5 N3 C2 118.1(3) . .
C5 N3 C7 119.3(3) . .
C2 N3 C7 122.5(3) . .
C5 N4 C4 126.7(3) . .
C5 N4 C6 116.7(3) . .
C4 N4 C6 116.5(3) . .
N1 C1 N2 114.5(3) . .
N1 C1 H1 122.7 . .
N2 C1 H1 122.7 . .
N2 C2 C3 110.3(3) . .
N2 C2 N3 126.9(3) . .
C3 C2 N3 122.7(3) . .
C2 C3 N1 107.9(3) . .
C2 C3 C4 122.9(3) . .
N1 C3 C4 129.1(3) . .
O1 C4 N4 121.3(3) . .
O1 C4 C3 127.5(4) . .
N4 C4 C3 111.2(3) . .
O2 C5 N3 120.7(4) . .
O2 C5 N4 121.1(4) . .
N3 C5 N4 118.2(3) . .
N4 C6 H6A 109.5 . .
N4 C6 H6B 109.5 . .
H6A C6 H6B 109.5 . .
N4 C6 H6C 109.5 . .
H6A C6 H6C 109.5 . .
H6B C6 H6C 109.5 . .
N3 C7 H7A 109.5 . .
N3 C7 H7B 109.5 . .
H7A C7 H7B 109.5 . .
N3 C7 H7C 109.5 . .
H7A C7 H7C 109.5 . .
H7B C7 H7C 109.5 . .
O3 C8 O3 124.8(5) 2_655 .
O3 C8 C9 117.6(3) 2_655 .
O3 C8 C9 117.6(3) . .
C8 C9 H9A 109.5 . .
C8 C9 H9B 109.5 . .
H9A C9 H9B 109.5 . .
C8 C9 H9C 109.5 . .
H9A C9 H9C 109.5 . .
H9B C9 H9C 109.5 . .
Zn1 O4 Zn1 122.5(2) . 2_655
Zn1 O4 H4 118.7 . .
Zn1 O4 H4 118.7 2_655 .

loop_
_geom_bond_atom_site_label_1
_geom_bond_atom_site_label_2
_geom_bond_distance
_geom_bond_site_symmetry_2
Zn1 O4 1.9073(19) .
Zn1 N1 1.985(3) .
Zn1 N2 1.989(3) 6_566
Zn1 O3 2.002(3) .
O1 C4 1.220(5) .
O2 C5 1.237(5) .
O3 C8 1.253(4) .
N1 C1 1.328(4) .
N1 C3 1.395(4) .
N2 C2 1.359(4) .
N2 C1 1.360(5) .
N2 Zn1 1.989(3) 6_565
N3 C5 1.376(5) .
N3 C2 1.381(5) .
N3 C7 1.462(5) .
N4 C5 1.389(5) .
N4 C4 1.409(5) .
N4 C6 1.470(5) .
C1 H1 0.9500 .
C2 C3 1.359(5) .
C3 C4 1.430(5) .
C6 H6A 0.9800 .
C6 H6B 0.9800 .
C6 H6C 0.9800 .
C7 H7A 0.9800 .
C7 H7B 0.9800 .
C7 H7C 0.9800 .
C8 O3 1.253(4) 2_655
C8 C9 1.509(9) .
C9 H9A 0.9800 .
C9 H9B 0.9800 .
C9 H9C 0.9800 .
O4 Zn1 1.9073(19) 2_655
O4 H4 0.8945 .

loop_
_geom_hbond_atom_site_label_D
_geom_hbond_atom_site_label_H
_geom_hbond_atom_site_label_A
_geom_hbond_distance_DH
_geom_hbond_distance_HA
_geom_hbond_distance_DA
_geom_hbond_angle_DHA
_geom_hbond_site_symmetry_A
O4 H4 O2 0.89 2.23 2.881(4) 129.8 7_565
O4 H4 O2 0.89 2.23 2.881(4) 129.8 8_566
